data_7711424
loop_
_publ_author_name
'Oyarzabal, Itziar'
'Zabala-Lekuona, Andoni'
'Mota, Antonio J.'
'Palacios, Mar\'ia A'
'Rodr\'iguez-Di\'eguez, Antonio'
'Lorusso, Giulia'
'Evangelisti, Marco'
'Rodr\'iguez-Esteban, Corina'
'Brechin, Euan K.'
'Seco, Jos\'e M'
'Colacio, Enrique'

_publ_section_title
;
 Magneto-thermal properties and slow magnetic relaxation in Mn(II)Ln(III)
 complexes: influence of magnetic coupling on the magneto-caloric effect.
;
_journal_issue 34
_journal_name_full 'Dalton transactions (Cambridge, England : 2003)'
_journal_page_first 12954
_journal_page_last 12967
_journal_paper_doi 10.1039/d2dt01869a
_journal_volume 51
_journal_year 2022
_chemical_formula_moiety 'C23 H23 Br2 Dy Mn N4 O12, C H3 N, H2 O'
_chemical_formula_sum 'C24 H28 Br2 Dy Mn N5 O13'
_chemical_formula_weight 971.77
_space_group_crystal_system monoclinic
_space_group_IT_number 14
_space_group_name_Hall '-P 2yn'
_space_group_name_H-M_alt 'P 1 21/n 1'
_atom_sites_solution_hydrogens mixed
_audit_creation_method SHELXL-2018/3
_audit_update_record
;
2022-04-27 deposited with the CCDC.	2022-08-05 downloaded from the CCDC.
;
_cell_angle_alpha 90
_cell_angle_beta 90.4760(10)
_cell_angle_gamma 90
_cell_formula_units_Z 4
_cell_length_a 13.5722(2)
_cell_length_b 14.9625(2)
_cell_length_c 15.7042(2)
_cell_measurement_reflns_used 13593
_cell_measurement_temperature 100(2)
_cell_measurement_theta_max 28.0360
_cell_measurement_theta_min 1.8710
_cell_volume 3189.01(8)
_computing_cell_refinement
;
CrysAlisPro, Agilent Technologies,
Version 1.171.36.28 (release 01-02-2013 CrysAlis171 .NET)
(compiled Feb  1 2013,16:14:44)
;
_computing_data_collection
;
CrysAlisPro, Agilent Technologies,
Version 1.171.36.28 (release 01-02-2013 CrysAlis171 .NET)
(compiled Feb  1 2013,16:14:44)
;
_computing_data_reduction
;
CrysAlisPro, Agilent Technologies,
Version 1.171.36.28 (release 01-02-2013 CrysAlis171 .NET)
(compiled Feb  1 2013,16:14:44)
;
_computing_structure_refinement 'SHELXL-2018/3 (Sheldrick, 2018)'
_computing_structure_solution 'SHELXS-97 (Sheldrick, 1990)'
_diffrn_ambient_temperature 100(2)
_diffrn_measured_fraction_theta_full 1.000
_diffrn_measured_fraction_theta_max 1.000
_diffrn_measurement_device_type 'SuperNova, Single source at offset, Eos'
_diffrn_measurement_method '\w scans'
_diffrn_radiation_type MoK\a
_diffrn_radiation_wavelength 0.71073
_diffrn_reflns_av_R_equivalents 0.0362
_diffrn_reflns_av_unetI/netI 0.0339
_diffrn_reflns_Laue_measured_fraction_full 1.000
_diffrn_reflns_Laue_measured_fraction_max 1.000
_diffrn_reflns_limit_h_max 17
_diffrn_reflns_limit_h_min -17
_diffrn_reflns_limit_k_max 18
_diffrn_reflns_limit_k_min -16
_diffrn_reflns_limit_l_max 19
_diffrn_reflns_limit_l_min -19
_diffrn_reflns_number 24435
_diffrn_reflns_point_group_measured_fraction_full 1.000
_diffrn_reflns_point_group_measured_fraction_max 1.000
_diffrn_reflns_theta_full 25.242
_diffrn_reflns_theta_max 26.497
_diffrn_reflns_theta_min 1.880
_diffrn_source 'SuperNova (Mo) X-ray Source'
_exptl_absorpt_coefficient_mu 5.297
_exptl_absorpt_correction_T_max 1.00000
_exptl_absorpt_correction_T_min 0.40951
_exptl_absorpt_correction_type multi-scan
_exptl_absorpt_process_details
;
CrysAlisPro, Agilent Technologies,
Version 1.171.36.28 (release 01-02-2013 CrysAlis171 .NET)
(compiled Feb  1 2013,16:14:44)
Empirical absorption correction using spherical harmonics,
 implemented in SCALE3 ABSPACK scaling algorithm.
;
_exptl_crystal_colour yellow
_exptl_crystal_density_diffrn 2.024
_exptl_crystal_density_method 'not measured'
_exptl_crystal_description prismatic
_exptl_crystal_F_000 1888
_exptl_crystal_size_max 0.3983
_exptl_crystal_size_mid 0.2628
_exptl_crystal_size_min 0.0840
_refine_diff_density_max 0.897
_refine_diff_density_min -0.976
_refine_diff_density_rms 0.105
_refine_ls_extinction_method none
_refine_ls_goodness_of_fit_ref 1.059
_refine_ls_hydrogen_treatment constr
_refine_ls_matrix_type full
_refine_ls_number_parameters 422
_refine_ls_number_reflns 6600
_refine_ls_number_restraints 0
_refine_ls_restrained_S_all 1.059
_refine_ls_R_factor_all 0.0287
_refine_ls_R_factor_gt 0.0244
_refine_ls_shift/su_max 0.002
_refine_ls_shift/su_mean 0.000
_refine_ls_structure_factor_coef Fsqd
_refine_ls_weighting_details 'w=1/[\s^2^(Fo^2^)+(0.0209P)^2^+3.3600P] where P=(Fo^2^+2Fc^2^)/3'
_refine_ls_weighting_scheme calc
_refine_ls_wR_factor_gt 0.0550
_refine_ls_wR_factor_ref 0.0572
_reflns_Friedel_coverage 0.000
_reflns_number_gt 5979
_reflns_number_total 6600
_reflns_threshold_expression 'I > 2\s(I)'
_cod_data_source_file d2dt01869a2.cif
_cod_data_source_block Compound2
_cod_original_sg_symbol_H-M 'P 21/n'
_cod_database_code 7711424
_shelx_space_group_comment
;
The symmetry employed for this shelxl refinement is uniquely defined
by the following loop, which should always be used as a source of
symmetry information in preference to the above space-group names.
They are only intended as comments.
;

loop_
_space_group_symop_operation_xyz
'x, y, z'
'-x+1/2, y+1/2, -z+1/2'
'-x, -y, -z'
'x-1/2, -y-1/2, z-1/2'

loop_
_atom_site_label
_atom_site_type_symbol
_atom_site_fract_x
_atom_site_fract_y
_atom_site_fract_z
_atom_site_U_iso_or_equiv
_atom_site_adp_type
_atom_site_occupancy
_atom_site_site_symmetry_order
_atom_site_calc_flag
_atom_site_refinement_flags_posn
_atom_site_refinement_flags_adp
_atom_site_refinement_flags_occupancy
_atom_site_disorder_assembly
_atom_site_disorder_group
Dy1 Dy 0.34159(2) 0.67686(2) 0.32457(2) 0.01044(5) Uani 1 1 d . . . . .
Br1A Br 0.37699(3) 1.16864(2) 0.50305(2) 0.01840(8) Uani 1 1 d . . . . .
Br2A Br 0.36989(2) 0.47428(2) -0.14041(2) 0.01759(8) Uani 1 1 d . . . . .
Mn1 Mn 0.51347(4) 0.78887(3) 0.20993(3) 0.01135(10) Uani 1 1 d . . . . .
O2P O 0.50478(16) 0.64583(14) 0.35010(13) 0.0171(5) Uani 1 1 d . . . . .
O1A O 0.35000(17) 0.74081(14) 0.46138(13) 0.0156(5) Uani 1 1 d . . . . .
O3C O 0.21326(17) 0.47330(14) 0.45938(14) 0.0208(5) Uani 1 1 d . . . . .
O3A O 0.40243(17) 0.69028(13) 0.18451(13) 0.0137(5) Uani 1 1 d . . . . .
O2A O 0.41111(16) 0.82129(13) 0.30815(13) 0.0122(4) Uani 1 1 d . . . . .
O4A O 0.33893(18) 0.53218(14) 0.26365(13) 0.0194(5) Uani 1 1 d . . . . .
O1C O 0.34312(16) 0.55522(14) 0.43529(13) 0.0158(5) Uani 1 1 d . . . . .
O1P O 0.61856(17) 0.71333(15) 0.27124(14) 0.0179(5) Uani 1 1 d . . . . .
O1D O 0.20176(17) 0.78183(14) 0.34187(14) 0.0172(5) Uani 1 1 d . . . . .
O2D O 0.19915(18) 0.69783(15) 0.23016(14) 0.0211(5) Uani 1 1 d . . . . .
N1A N 0.56102(19) 0.93155(16) 0.20949(15) 0.0113(5) Uani 1 1 d . . . . .
N2A N 0.52058(19) 0.81037(16) 0.07023(16) 0.0116(5) Uani 1 1 d . . . . .
N1D N 0.1544(2) 0.75331(18) 0.27714(18) 0.0198(6) Uani 1 1 d . . . . .
N1C N 0.2523(2) 0.53934(17) 0.42733(16) 0.0147(6) Uani 1 1 d . . . . .
O2C O 0.20210(16) 0.59484(14) 0.38303(14) 0.0173(5) Uani 1 1 d . . . . .
O3D O 0.06942(19) 0.77792(19) 0.26182(18) 0.0363(7) Uani 1 1 d . . . . .
C2P C 0.5927(2) 0.6598(2) 0.3300(2) 0.0156(7) Uani 1 1 d . . . . .
C1A C 0.3542(2) 0.8183(2) 0.4878(2) 0.0155(7) Uani 1 1 d . . . . .
H1A H 0.341856 0.826669 0.546736 0.019 Uiso 1 1 calc R U . . .
C11A C 0.5315(2) 0.90827(19) 0.05552(19) 0.0133(6) Uani 1 1 d . . . . .
H11A H 0.465816 0.937026 0.057084 0.016 Uiso 1 1 calc R U . . .
H11B H 0.559661 0.918559 -0.001589 0.016 Uiso 1 1 calc R U . . .
C14A C 0.4097(2) 0.68266(19) 0.03320(19) 0.0126(6) Uani 1 1 d . . . . .
C17A C 0.3646(2) 0.5005(2) 0.03870(19) 0.0138(6) Uani 1 1 d . . . . .
H17A H 0.350070 0.438400 0.040603 0.017 Uiso 1 1 calc R U . . .
C3A C 0.4061(2) 0.89652(19) 0.35271(18) 0.0105(6) Uani 1 1 d . . . . .
C6A C 0.3919(2) 1.0578(2) 0.44487(19) 0.0134(6) Uani 1 1 d . . . . .
C16A C 0.3693(2) 0.5505(2) 0.11479(19) 0.0122(6) Uani 1 1 d . . . . .
C10A C 0.5977(2) 0.9501(2) 0.12237(19) 0.0148(7) Uani 1 1 d . . . . .
H10A H 0.665226 0.925959 0.116699 0.018 Uiso 1 1 calc R U . . .
H10B H 0.600572 1.015483 0.113210 0.018 Uiso 1 1 calc R U . . .
C7A C 0.3688(2) 0.9791(2) 0.48425(19) 0.0129(6) Uani 1 1 d . . . . .
H7A H 0.348071 0.979146 0.541893 0.015 Uiso 1 1 calc R U . . .
C4A C 0.4341(2) 0.9791(2) 0.31589(19) 0.0124(6) Uani 1 1 d . . . . .
C9A C 0.6389(2) 0.9553(2) 0.27202(19) 0.0164(7) Uani 1 1 d . . . . .
H9AA H 0.618567 0.936600 0.329052 0.025 Uiso 1 1 calc R U . . .
H9AB H 0.649342 1.020076 0.271379 0.025 Uiso 1 1 calc R U . . .
H9AC H 0.700287 0.924861 0.257031 0.025 Uiso 1 1 calc R U . . .
C15A C 0.3937(2) 0.6425(2) 0.11355(19) 0.0116(6) Uani 1 1 d . . . . .
C5A C 0.4263(2) 1.0580(2) 0.36186(19) 0.0133(6) Uani 1 1 d . . . . .
H5A H 0.444757 1.112879 0.336135 0.016 Uiso 1 1 calc R U . . .
C20A C 0.3478(3) 0.5011(2) 0.1911(2) 0.0177(7) Uani 1 1 d . . . . .
H20A H 0.339621 0.438305 0.185135 0.021 Uiso 1 1 calc R U . . .
C13A C 0.4280(2) 0.7814(2) 0.02647(19) 0.0140(7) Uani 1 1 d . . . . .
H13A H 0.431466 0.798065 -0.034436 0.017 Uiso 1 1 calc R U . . .
H13B H 0.371628 0.813796 0.051587 0.017 Uiso 1 1 calc R U . . .
C2A C 0.3758(2) 0.8981(2) 0.43924(18) 0.0119(6) Uani 1 1 d . . . . .
C18A C 0.3808(2) 0.5412(2) -0.03746(19) 0.0134(6) Uani 1 1 d . . . . .
C8A C 0.4690(2) 0.9844(2) 0.22517(19) 0.0141(7) Uani 1 1 d . . . . .
H8AA H 0.416068 0.962155 0.186921 0.017 Uiso 1 1 calc R U . . .
H8AB H 0.481317 1.047754 0.210596 0.017 Uiso 1 1 calc R U . . .
C19A C 0.4029(2) 0.6322(2) -0.04104(19) 0.0152(7) Uani 1 1 d . . . . .
H19A H 0.413483 0.659876 -0.094618 0.018 Uiso 1 1 calc R U . . .
C1P C 0.6724(3) 0.6103(2) 0.3777(2) 0.0246(8) Uani 1 1 d . . . . .
H1PA H 0.647575 0.591545 0.433358 0.037 Uiso 1 1 calc R U . . .
H1PB H 0.729536 0.649545 0.385845 0.037 Uiso 1 1 calc R U . . .
H1PC H 0.692062 0.557481 0.345059 0.037 Uiso 1 1 calc R U . . .
C12A C 0.6068(2) 0.7622(2) 0.0349(2) 0.0172(7) Uani 1 1 d . . . . .
H12A H 0.667488 0.786171 0.060280 0.026 Uiso 1 1 calc R U . . .
H12B H 0.608281 0.770306 -0.026967 0.026 Uiso 1 1 calc R U . . .
H12C H 0.601433 0.698413 0.048201 0.026 Uiso 1 1 calc R U . . .
N1G N 0.3334(3) 0.6560(3) 0.6586(2) 0.0401(9) Uani 1 1 d . . . . .
C1G C 0.4057(3) 0.6329(3) 0.6291(2) 0.0285(9) Uani 1 1 d . . . . .
C2G C 0.4976(3) 0.6049(3) 0.5902(3) 0.0347(9) Uani 1 1 d . . . . .
H2GA H 0.492173 0.610973 0.528213 0.052 Uiso 1 1 calc R U . . .
H2GB H 0.510882 0.542419 0.604878 0.052 Uiso 1 1 calc R U . . .
H2GC H 0.551520 0.642611 0.611377 0.052 Uiso 1 1 calc R U . . .
O1W O 0.8653(7) 0.6928(5) 0.2834(5) 0.149(3) Uani 1 1 d G . . . .
H1WA H 0.833892 0.691994 0.235776 0.224 Uiso 1 1 d G U . . .
H1WB H 0.906346 0.730288 0.263538 0.224 Uiso 1 1 d G U . . .

loop_
_atom_site_aniso_label
_atom_site_aniso_U_11
_atom_site_aniso_U_22
_atom_site_aniso_U_33
_atom_site_aniso_U_23
_atom_site_aniso_U_13
_atom_site_aniso_U_12
Dy1 0.01168(8) 0.00954(8) 0.01012(8) -0.00005(5) 0.00017(6) -0.00097(6)
Br1A 0.02118(18) 0.01387(15) 0.02014(17) -0.00675(12) -0.00139(14) 0.00267(13)
Br2A 0.02028(18) 0.01852(16) 0.01387(16) -0.00602(12) -0.00511(13) 0.00238(14)
Mn1 0.0136(3) 0.0104(2) 0.0101(2) 0.00040(17) 0.00092(19) -0.00131(19)
O2P 0.0147(12) 0.0192(11) 0.0174(12) 0.0014(9) 0.0007(9) 0.0027(10)
O1A 0.0185(12) 0.0148(11) 0.0135(11) -0.0006(8) 0.0014(9) -0.0020(10)
O3C 0.0212(13) 0.0167(12) 0.0245(13) 0.0078(9) 0.0031(10) -0.0048(10)
O3A 0.0189(12) 0.0093(10) 0.0129(11) -0.0020(8) -0.0002(9) -0.0047(9)
O2A 0.0148(12) 0.0103(10) 0.0116(11) -0.0016(8) 0.0009(9) -0.0024(9)
O4A 0.0306(14) 0.0136(11) 0.0141(12) -0.0019(9) 0.0040(10) -0.0022(10)
O1C 0.0122(12) 0.0169(11) 0.0184(12) 0.0011(9) -0.0005(9) -0.0020(10)
O1P 0.0175(13) 0.0174(11) 0.0187(12) 0.0041(9) 0.0001(10) 0.0009(10)
O1D 0.0174(12) 0.0161(11) 0.0181(12) -0.0002(9) -0.0033(10) -0.0003(10)
O2D 0.0242(14) 0.0221(12) 0.0169(12) -0.0016(9) -0.0049(10) 0.0015(11)
N1A 0.0117(13) 0.0123(12) 0.0099(13) 0.0002(9) -0.0010(10) -0.0024(11)
N2A 0.0127(14) 0.0095(12) 0.0125(13) 0.0000(9) -0.0004(11) -0.0012(11)
N1D 0.0160(15) 0.0175(14) 0.0258(16) 0.0060(12) -0.0036(12) -0.0014(12)
N1C 0.0191(15) 0.0123(13) 0.0127(13) -0.0002(10) 0.0016(11) 0.0003(11)
O2C 0.0160(12) 0.0153(11) 0.0205(12) 0.0058(9) 0.0007(10) 0.0014(10)
O3D 0.0194(15) 0.0410(17) 0.0482(18) 0.0018(13) -0.0116(13) 0.0080(13)
C2P 0.0184(18) 0.0142(15) 0.0142(16) -0.0054(12) -0.0005(13) 0.0007(14)
C1A 0.0154(17) 0.0194(17) 0.0119(16) -0.0025(12) 0.0005(13) -0.0007(14)
C11A 0.0183(17) 0.0104(14) 0.0111(15) 0.0025(11) -0.0001(13) -0.0010(13)
C14A 0.0131(16) 0.0123(15) 0.0123(15) -0.0006(11) -0.0011(12) 0.0003(13)
C17A 0.0101(16) 0.0114(15) 0.0200(17) -0.0047(12) -0.0003(13) 0.0005(13)
C3A 0.0057(15) 0.0120(14) 0.0138(15) -0.0007(11) -0.0023(12) -0.0005(12)
C6A 0.0123(16) 0.0101(14) 0.0179(16) -0.0044(12) -0.0024(13) 0.0011(13)
C16A 0.0093(15) 0.0131(15) 0.0141(15) -0.0010(12) -0.0030(12) -0.0005(12)
C10A 0.0163(17) 0.0133(15) 0.0149(16) 0.0016(12) 0.0037(13) -0.0011(13)
C7A 0.0072(15) 0.0190(16) 0.0123(15) -0.0044(12) -0.0007(12) 0.0007(13)
C4A 0.0100(16) 0.0139(15) 0.0133(15) -0.0002(12) -0.0009(12) 0.0017(13)
C9A 0.0161(17) 0.0187(16) 0.0142(16) -0.0015(12) -0.0032(13) -0.0028(14)
C15A 0.0075(15) 0.0137(15) 0.0136(15) -0.0028(11) -0.0019(12) 0.0013(12)
C5A 0.0101(16) 0.0113(15) 0.0185(16) 0.0004(12) -0.0013(13) 0.0009(13)
C20A 0.0230(19) 0.0092(15) 0.0209(18) -0.0010(12) 0.0028(14) -0.0015(14)
C13A 0.0196(18) 0.0118(15) 0.0105(15) -0.0004(11) -0.0017(13) -0.0009(13)
C2A 0.0084(15) 0.0161(15) 0.0112(15) -0.0022(11) -0.0015(12) -0.0005(13)
C18A 0.0104(16) 0.0178(16) 0.0118(15) -0.0049(12) -0.0041(12) 0.0015(13)
C8A 0.0172(17) 0.0108(15) 0.0143(16) 0.0005(11) 0.0013(13) 0.0023(13)
C19A 0.0145(17) 0.0191(16) 0.0120(16) 0.0022(12) -0.0028(13) 0.0016(14)
C1P 0.0162(18) 0.0282(19) 0.029(2) 0.0092(15) -0.0013(15) 0.0045(16)
C12A 0.0175(18) 0.0150(16) 0.0191(17) -0.0004(12) 0.0039(14) 0.0007(14)
N1G 0.034(2) 0.058(2) 0.0283(19) 0.0026(16) -0.0009(17) -0.0064(19)
C1G 0.031(2) 0.029(2) 0.025(2) 0.0068(15) -0.0074(18) -0.0061(18)
C2G 0.030(2) 0.037(2) 0.037(2) -0.0028(17) -0.0062(18) 0.0043(19)
O1W 0.178(7) 0.093(4) 0.177(6) 0.034(5) 0.051(5) 0.001(4)

loop_
_atom_type_symbol
_atom_type_description
_atom_type_scat_dispersion_real
_atom_type_scat_dispersion_imag
_atom_type_scat_source
C C 0.0033 0.0016 'International Tables Vol C Tables 4.2.6.8 and 6.1.1.4'
H H 0.0000 0.0000 'International Tables Vol C Tables 4.2.6.8 and 6.1.1.4'
Br Br -0.2901 2.4595 'International Tables Vol C Tables 4.2.6.8 and 6.1.1.4'
Dy Dy -0.1892 4.4098 'International Tables Vol C Tables 4.2.6.8 and 6.1.1.4'
Mn Mn 0.3368 0.7283 'International Tables Vol C Tables 4.2.6.8 and 6.1.1.4'
N N 0.0061 0.0033 'International Tables Vol C Tables 4.2.6.8 and 6.1.1.4'
O O 0.0106 0.0060 'International Tables Vol C Tables 4.2.6.8 and 6.1.1.4'

loop_
_geom_angle_atom_site_label_1
_geom_angle_atom_site_label_2
_geom_angle_atom_site_label_3
_geom_angle
_geom_angle_site_symmetry_1
_geom_angle_site_symmetry_3
_geom_angle_publ_flag
O2P Dy1 O1A 83.30(8) . . ?
O2P Dy1 O3A 80.54(8) . . ?
O1A Dy1 O3A 143.13(7) . . ?
O2P Dy1 O4A 84.09(8) . . ?
O1A Dy1 O4A 137.83(7) . . ?
O3A Dy1 O4A 72.90(7) . . ?
O2P Dy1 O2A 79.58(8) . . ?
O1A Dy1 O2A 73.30(7) . . ?
O3A Dy1 O2A 71.30(7) . . ?
O4A Dy1 O2A 142.54(7) . . ?
O2P Dy1 O2C 125.64(7) . . ?
O1A Dy1 O2C 83.86(7) . . ?
O3A Dy1 O2C 132.09(7) . . ?
O4A Dy1 O2C 71.52(8) . . ?
O2A Dy1 O2C 143.98(7) . . ?
O2P Dy1 O2D 152.67(8) . . ?
O1A Dy1 O2D 122.21(8) . . ?
O3A Dy1 O2D 72.89(8) . . ?
O4A Dy1 O2D 82.13(8) . . ?
O2A Dy1 O2D 97.49(8) . . ?
O2C Dy1 O2D 71.40(8) . . ?
O2P Dy1 O1D 147.91(7) . . ?
O1A Dy1 O1D 70.97(7) . . ?
O3A Dy1 O1D 108.76(7) . . ?
O4A Dy1 O1D 127.91(8) . . ?
O2A Dy1 O1D 74.96(7) . . ?
O2C Dy1 O1D 71.38(7) . . ?
O2D Dy1 O1D 51.95(7) . . ?
O2P Dy1 O1C 74.37(7) . . ?
O1A Dy1 O1C 70.32(7) . . ?
O3A Dy1 O1C 134.68(7) . . ?
O4A Dy1 O1C 67.54(7) . . ?
O2A Dy1 O1C 137.10(7) . . ?
O2C Dy1 O1C 51.60(7) . . ?
O2D Dy1 O1C 120.88(7) . . ?
O1D Dy1 O1C 112.59(7) . . ?
O2P Dy1 N1D 166.91(8) . . ?
O1A Dy1 N1D 96.35(8) . . ?
O3A Dy1 N1D 92.29(8) . . ?
O4A Dy1 N1D 104.38(8) . . ?
O2A Dy1 N1D 87.76(7) . . ?
O2C Dy1 N1D 67.14(7) . . ?
O2D Dy1 N1D 25.98(7) . . ?
O1D Dy1 N1D 26.13(7) . . ?
O1C Dy1 N1D 117.92(7) . . ?
O2P Dy1 N1C 99.62(8) . . ?
O1A Dy1 N1C 78.28(7) . . ?
O3A Dy1 N1C 137.04(7) . . ?
O4A Dy1 N1C 64.48(7) . . ?
O2A Dy1 N1C 151.49(7) . . ?
O2C Dy1 N1C 26.03(7) . . ?
O2D Dy1 N1C 95.55(8) . . ?
O1D Dy1 N1C 93.72(7) . . ?
O1C Dy1 N1C 25.83(7) . . ?
N1D Dy1 N1C 93.09(8) . . ?
O2P Dy1 Mn1 61.76(5) . . ?
O1A Dy1 Mn1 104.75(5) . . ?
O3A Dy1 Mn1 38.66(5) . . ?
O4A Dy1 Mn1 104.18(6) . . ?
O2A Dy1 Mn1 38.60(5) . . ?
O2C Dy1 Mn1 169.83(5) . . ?
O2D Dy1 Mn1 99.09(6) . . ?
O1D Dy1 Mn1 105.95(5) . . ?
O1C Dy1 Mn1 136.09(5) . . ?
N1D Dy1 Mn1 105.97(5) . . ?
N1C Dy1 Mn1 160.06(5) . . ?
O1P Mn1 O2A 103.85(9) . . ?
O1P Mn1 O3A 101.13(9) . . ?
O2A Mn1 O3A 80.25(8) . . ?
O1P Mn1 N2A 120.49(9) . . ?
O2A Mn1 N2A 135.49(9) . . ?
O3A Mn1 N2A 87.25(9) . . ?
O1P Mn1 N1A 109.18(9) . . ?
O2A Mn1 N1A 88.56(8) . . ?
O3A Mn1 N1A 149.43(9) . . ?
N2A Mn1 N1A 80.99(9) . . ?
O1P Mn1 Dy1 87.55(6) . . ?
O2A Mn1 Dy1 43.76(5) . . ?
O3A Mn1 Dy1 43.54(6) . . ?
N2A Mn1 Dy1 129.07(7) . . ?
N1A Mn1 Dy1 132.32(7) . . ?
C2P O2P Dy1 147.2(2) . . ?
C1A O1A Dy1 133.7(2) . . ?
C15A O3A Mn1 125.76(19) . . ?
C15A O3A Dy1 134.84(19) . . ?
Mn1 O3A Dy1 97.80(8) . . ?
C3A O2A Mn1 127.48(19) . . ?
C3A O2A Dy1 133.85(19) . . ?
Mn1 O2A Dy1 97.64(8) . . ?
C20A O4A Dy1 135.6(2) . . ?
N1C O1C Dy1 93.74(16) . . ?
C2P O1P Mn1 119.5(2) . . ?
N1D O1D Dy1 94.71(17) . . ?
N1D O2D Dy1 96.38(17) . . ?
C9A N1A C10A 108.9(2) . . ?
C9A N1A C8A 110.8(2) . . ?
C10A N1A C8A 109.8(2) . . ?
C9A N1A Mn1 115.64(18) . . ?
C10A N1A Mn1 106.29(17) . . ?
C8A N1A Mn1 105.22(18) . . ?
C12A N2A C11A 109.8(2) . . ?
C12A N2A C13A 110.5(2) . . ?
C11A N2A C13A 107.4(2) . . ?
C12A N2A Mn1 109.84(19) . . ?
C11A N2A Mn1 107.50(17) . . ?
C13A N2A Mn1 111.70(18) . . ?
O3D N1D O2D 122.2(3) . . ?
O3D N1D O1D 121.4(3) . . ?
O2D N1D O1D 116.3(3) . . ?
O3D N1D Dy1 172.6(2) . . ?
O2D N1D Dy1 57.64(15) . . ?
O1D N1D Dy1 59.16(15) . . ?
O3C N1C O1C 122.3(3) . . ?
O3C N1C O2C 121.1(3) . . ?
O1C N1C O2C 116.6(2) . . ?
O3C N1C Dy1 169.9(2) . . ?
O1C N1C Dy1 60.43(14) . . ?
O2C N1C Dy1 57.08(14) . . ?
N1C O2C Dy1 96.90(17) . . ?
O2P C2P O1P 123.7(3) . . ?
O2P C2P C1P 118.2(3) . . ?
O1P C2P C1P 118.0(3) . . ?
O1A C1A C2A 127.4(3) . . ?
N2A C11A C10A 111.0(2) . . ?
C19A C14A C15A 120.4(3) . . ?
C19A C14A C13A 119.0(3) . . ?
C15A C14A C13A 120.4(3) . . ?
C18A C17A C16A 120.0(3) . . ?
O2A C3A C4A 120.6(3) . . ?
O2A C3A C2A 122.3(3) . . ?
C4A C3A C2A 117.1(3) . . ?
C7A C6A C5A 120.4(3) . . ?
C7A C6A Br1A 120.5(2) . . ?
C5A C6A Br1A 119.1(2) . . ?
C17A C16A C15A 120.9(3) . . ?
C17A C16A C20A 115.1(3) . . ?
C15A C16A C20A 124.0(3) . . ?
N1A C10A C11A 111.1(2) . . ?
C6A C7A C2A 119.9(3) . . ?
C5A C4A C3A 120.5(3) . . ?
C5A C4A C8A 118.2(3) . . ?
C3A C4A C8A 121.3(3) . . ?
O3A C15A C16A 122.1(3) . . ?
O3A C15A C14A 120.4(3) . . ?
C16A C15A C14A 117.5(3) . . ?
C6A C5A C4A 121.0(3) . . ?
O4A C20A C16A 126.5(3) . . ?
N2A C13A C14A 113.1(3) . . ?
C7A C2A C3A 121.0(3) . . ?
C7A C2A C1A 115.5(3) . . ?
C3A C2A C1A 123.4(3) . . ?
C17A C18A C19A 120.5(3) . . ?
C17A C18A Br2A 119.9(2) . . ?
C19A C18A Br2A 119.6(2) . . ?
N1A C8A C4A 113.3(2) . . ?
C14A C19A C18A 120.6(3) . . ?
N1G C1G C2G 178.9(4) . . ?

loop_
_geom_bond_atom_site_label_1
_geom_bond_atom_site_label_2
_geom_bond_distance
_geom_bond_site_symmetry_2
_geom_bond_publ_flag
Dy1 O2P 2.295(2) . ?
Dy1 O1A 2.354(2) . ?
Dy1 O3A 2.364(2) . ?
Dy1 O4A 2.367(2) . ?
Dy1 O2A 2.373(2) . ?
Dy1 O2C 2.442(2) . ?
Dy1 O2D 2.447(2) . ?
Dy1 O1D 2.480(2) . ?
Dy1 O1C 2.517(2) . ?
Dy1 N1D 2.879(3) . ?
Dy1 N1C 2.888(3) . ?
Dy1 Mn1 3.4002(5) . ?
Br1A C6A 1.905(3) . ?
Br2A C18A 1.906(3) . ?
Mn1 O1P 2.053(2) . ?
Mn1 O2A 2.140(2) . ?
Mn1 O3A 2.144(2) . ?
Mn1 N2A 2.220(2) . ?
Mn1 N1A 2.230(2) . ?
O2P C2P 1.255(4) . ?
O1A C1A 1.233(4) . ?
O3C N1C 1.231(3) . ?
O3A C15A 1.329(3) . ?
O2A C3A 1.327(3) . ?
O4A C20A 1.238(4) . ?
O1C N1C 1.261(3) . ?
O1P C2P 1.273(4) . ?
O1D N1D 1.272(3) . ?
O2D N1D 1.269(4) . ?
N1A C9A 1.480(4) . ?
N1A C10A 1.486(4) . ?
N1A C8A 1.500(4) . ?
N2A C12A 1.485(4) . ?
N2A C11A 1.491(4) . ?
N2A C13A 1.492(4) . ?
N1D O3D 1.232(4) . ?
N1C O2C 1.276(3) . ?
C2P C1P 1.506(4) . ?
C1A C2A 1.447(4) . ?
C11A C10A 1.512(4) . ?
C14A C19A 1.392(4) . ?
C14A C15A 1.416(4) . ?
C14A C13A 1.502(4) . ?
C17A C18A 1.362(4) . ?
C17A C16A 1.411(4) . ?
C3A C4A 1.417(4) . ?
C3A C2A 1.424(4) . ?
C6A C7A 1.368(4) . ?
C6A C5A 1.388(4) . ?
C16A C15A 1.416(4) . ?
C16A C20A 1.440(4) . ?
C7A C2A 1.407(4) . ?
C4A C5A 1.388(4) . ?
C4A C8A 1.507(4) . ?
C18A C19A 1.395(4) . ?
N1G C1G 1.141(5) . ?
C1G C2G 1.454(6) . ?
